data_4100998
_journal_name_full 'Journal of the American Chemical Society'
_journal_year 2006
_chemical_formula_sum 'C58 H82 Fe2 N6'
_chemical_formula_weight 975.00
_chemical_name_common holjv41
_space_group_IT_number 14
_symmetry_cell_setting monoclinic
_symmetry_space_group_name_Hall '-P 2yn'
_symmetry_space_group_name_H-M 'P 1 21/n 1'
_cell_angle_alpha 90.00
_cell_angle_beta 101.737(1)
_cell_angle_gamma 90.00
_cell_formula_units_Z 2
_cell_length_a 12.7937(12)
_cell_length_b 17.3151(16)
_cell_length_c 12.9685(12)
_cell_measurement_temperature 193(2)
_cell_volume 2812.8(5)
_diffrn_ambient_temperature 193(2)
_exptl_crystal_density_diffrn 1.151
_cod_original_sg_symbol_H-M 'P 21/n'
_cod_database_code 4100998

loop_
_symmetry_equiv_pos_as_xyz
'x, y, z'
'-x+1/2, y+1/2, -z+1/2'
'-x, -y, -z'
'x-1/2, -y-1/2, z-1/2'

loop_
_atom_site_label
_atom_site_type_symbol
_atom_site_fract_x
_atom_site_fract_y
_atom_site_fract_z
_atom_site_U_iso_or_equiv
_atom_site_adp_type
_atom_site_occupancy
_atom_site_symmetry_multiplicity
_atom_site_calc_flag
_atom_site_refinement_flags
_atom_site_disorder_assembly
_atom_site_disorder_group
Fe1 Fe 0.15874(3) 0.92732(3) 0.04462(3) 0.02836(13) Uani 1 1 d . . .
N11 N 0.27363(18) 0.86071(13) 0.02000(18) 0.0238(5) Uani 1 1 d . . .
N14 N 0.0384(2) 0.98071(17) 0.0087(2) 0.0365(6) Uani 1 1 d . . .
C31 C 0.3792(2) 0.86917(17) 0.1968(2) 0.0265(6) Uani 1 1 d . . .
H31A H 0.4419 0.8499 0.2416 0.032 Uiso 1 1 calc R . .
C12 C 0.2651(2) 0.83190(17) -0.0857(2) 0.0250(6) Uani 1 1 d . . .
C21 C 0.3611(2) 0.84340(16) 0.0924(2) 0.0255(6) Uani 1 1 d . . .
N21 N 0.22587(19) 0.94970(13) 0.19338(19) 0.0250(5) Uani 1 1 d . . .
C41 C 0.3171(2) 0.91979(17) 0.2442(2) 0.0270(6) Uani 1 1 d . . .
C63 C 0.1724(2) 1.08200(17) 0.2282(2) 0.0312(7) Uani 1 1 d . . .
C13 C 0.1645(2) 1.00179(17) 0.2444(2) 0.0268(6) Uani 1 1 d . . .
C51 C 0.3605(3) 0.9419(2) 0.3578(3) 0.0429(9) Uani 1 1 d . . .
H51A H 0.3104 0.9771 0.3818 0.064 Uiso 0.50 1 calc PR . .
H51B H 0.4297 0.9675 0.3634 0.064 Uiso 0.50 1 calc PR . .
H51C H 0.3693 0.8954 0.4017 0.064 Uiso 0.50 1 calc PR . .
H51D H 0.4292 0.9162 0.3828 0.064 Uiso 0.50 1 calc PR . .
H51E H 0.3100 0.9258 0.4012 0.064 Uiso 0.50 1 calc PR . .
H51F H 0.3703 0.9980 0.3629 0.064 Uiso 0.50 1 calc PR . .
C73 C 0.0804(3) 0.88489(19) 0.3163(3) 0.0397(8) Uani 1 1 d . . .
H73A H 0.1426 0.8594 0.2946 0.048 Uiso 1 1 calc R . .
C11 C 0.4472(2) 0.79475(19) 0.0603(3) 0.0345(7) Uani 1 1 d . . .
H11A H 0.4253 0.7804 -0.0140 0.052 Uiso 0.50 1 calc PR . .
H11B H 0.4584 0.7479 0.1036 0.052 Uiso 0.50 1 calc PR . .
H11C H 0.5138 0.8244 0.0706 0.052 Uiso 0.50 1 calc PR . .
H11D H 0.5064 0.7880 0.1208 0.052 Uiso 0.50 1 calc PR . .
H11E H 0.4733 0.8205 0.0032 0.052 Uiso 0.50 1 calc PR . .
H11F H 0.4178 0.7441 0.0362 0.052 Uiso 0.50 1 calc PR . .
C23 C 0.0904(3) 0.97138(18) 0.2998(3) 0.0333(7) Uani 1 1 d . . .
C62 C 0.2994(2) 0.87830(19) -0.1613(3) 0.0322(7) Uani 1 1 d . . .
C53 C 0.1019(3) 1.13035(19) 0.2667(3) 0.0402(8) Uani 1 1 d . . .
H53A H 0.1054 1.1846 0.2567 0.048 Uiso 1 1 calc R . .
C22 C 0.2190(2) 0.75891(18) -0.1121(2) 0.0307(7) Uani 1 1 d . . .
C33 C 0.0218(3) 1.0223(2) 0.3364(3) 0.0406(8) Uani 1 1 d . . .
H33A H -0.0291 1.0028 0.3738 0.049 Uiso 1 1 calc R . .
C43 C 0.0272(3) 1.1008(2) 0.3190(3) 0.0454(9) Uani 1 1 d . . .
H43A H -0.0210 1.1347 0.3433 0.054 Uiso 1 1 calc R . .
C103 C 0.2532(3) 1.11538(19) 0.1694(3) 0.0365(7) Uani 1 1 d . . .
H10A H 0.2946 1.0714 0.1478 0.044 Uiso 1 1 calc R . .
C32 C 0.2072(3) 0.7342(2) -0.2166(3) 0.0400(8) Uani 1 1 d . . .
H32A H 0.1760 0.6852 -0.2364 0.048 Uiso 1 1 calc R . .
C72 C 0.1804(3) 0.71004(19) -0.0303(3) 0.0370(7) Uani 1 1 d . . .
H72A H 0.2247 0.7239 0.0400 0.044 Uiso 1 1 calc R . .
C52 C 0.2853(3) 0.8506(2) -0.2636(3) 0.0448(9) Uani 1 1 d . . .
H52A H 0.3074 0.8814 -0.3159 0.054 Uiso 1 1 calc R . .
C42 C 0.2400(3) 0.7797(2) -0.2910(3) 0.0468(9) Uani 1 1 d . . .
H42A H 0.2312 0.7620 -0.3616 0.056 Uiso 1 1 calc R . .
C113 C 0.3320(4) 1.1687(3) 0.2403(4) 0.0642(12) Uani 1 1 d . . .
H11G H 0.3830 1.1894 0.2004 0.096 Uiso 1 1 calc R . .
H11H H 0.3704 1.1394 0.3010 0.096 Uiso 1 1 calc R . .
H11I H 0.2930 1.2113 0.2648 0.096 Uiso 1 1 calc R . .
C102 C 0.3492(3) 0.9570(2) -0.1316(3) 0.0473(9) Uani 1 1 d . . .
H10B H 0.3663 0.9599 -0.0530 0.057 Uiso 1 1 calc R . .
C83 C 0.0855(5) 0.8650(3) 0.4314(4) 0.0764(15) Uani 1 1 d . . .
H83A H 0.0788 0.8090 0.4389 0.115 Uiso 1 1 calc R . .
H83B H 0.0270 0.8909 0.4561 0.115 Uiso 1 1 calc R . .
H83C H 0.1540 0.8823 0.4736 0.115 Uiso 1 1 calc R . .
C82 C 0.1933(4) 0.6229(2) -0.0457(4) 0.0618(12) Uani 1 1 d . . .
H82A H 0.2680 0.6114 -0.0468 0.093 Uiso 1 1 calc R . .
H82B H 0.1479 0.6069 -0.1125 0.093 Uiso 1 1 calc R . .
H82C H 0.1721 0.5949 0.0125 0.093 Uiso 1 1 calc R . .
C92 C 0.0643(3) 0.7306(2) -0.0281(3) 0.0501(9) Uani 1 1 d . . .
H92A H 0.0583 0.7864 -0.0182 0.075 Uiso 1 1 calc R . .
H92B H 0.0423 0.7033 0.0301 0.075 Uiso 1 1 calc R . .
H92C H 0.0181 0.7153 -0.0948 0.075 Uiso 1 1 calc R . .
C93 C -0.0200(4) 0.8532(2) 0.2468(5) 0.0756(15) Uani 1 1 d . . .
H93A H -0.0246 0.7976 0.2588 0.113 Uiso 1 1 calc R . .
H93B H -0.0177 0.8626 0.1728 0.113 Uiso 1 1 calc R . .
H93C H -0.0825 0.8790 0.2638 0.113 Uiso 1 1 calc R . .
C123 C 0.2013(4) 1.1587(3) 0.0707(4) 0.0723(14) Uani 1 1 d . . .
H12A H 0.1506 1.1247 0.0252 0.108 Uiso 1 1 calc R . .
H12B H 0.2564 1.1756 0.0330 0.108 Uiso 1 1 calc R . .
H12C H 0.1634 1.2039 0.0900 0.108 Uiso 1 1 calc R . .
C112 C 0.2701(4) 1.0210(3) -0.1708(5) 0.0797(15) Uani 1 1 d . . .
H11J H 0.2040 1.0119 -0.1454 0.120 Uiso 1 1 calc R . .
H11K H 0.2544 1.0215 -0.2480 0.120 Uiso 1 1 calc R . .
H11L H 0.3007 1.0708 -0.1443 0.120 Uiso 1 1 calc R . .
C122 C 0.4530(5) 0.9686(4) -0.1692(6) 0.104(2) Uani 1 1 d . . .
H12D H 0.4816 1.0200 -0.1483 0.156 Uiso 1 1 calc R . .
H12E H 0.4397 0.9640 -0.2461 0.156 Uiso 1 1 calc R . .
H12F H 0.5047 0.9292 -0.1375 0.156 Uiso 1 1 calc R . .

loop_
_atom_site_aniso_label
_atom_site_aniso_U_11
_atom_site_aniso_U_22
_atom_site_aniso_U_33
_atom_site_aniso_U_23
_atom_site_aniso_U_13
_atom_site_aniso_U_12
Fe1 0.0227(2) 0.0330(2) 0.0280(2) -0.00481(19) 0.00190(15) 0.01053(18)
N11 0.0217(11) 0.0214(12) 0.0279(12) -0.0020(10) 0.0041(9) 0.0032(9)
N14 0.0302(14) 0.0444(17) 0.0324(14) -0.0046(12) 0.0007(11) 0.0116(11)
C31 0.0228(14) 0.0256(15) 0.0288(15) -0.0001(12) -0.0001(11) 0.0040(11)
C12 0.0214(13) 0.0268(15) 0.0261(14) -0.0005(11) 0.0035(11) 0.0061(11)
C21 0.0227(14) 0.0205(14) 0.0337(16) 0.0016(12) 0.0068(12) -0.0005(11)
N21 0.0261(12) 0.0228(12) 0.0260(12) -0.0029(9) 0.0055(10) 0.0035(9)
C41 0.0278(14) 0.0244(15) 0.0282(14) 0.0006(12) 0.0041(11) 0.0001(12)
C63 0.0359(16) 0.0253(15) 0.0338(16) -0.0009(13) 0.0101(13) 0.0008(13)
C13 0.0261(14) 0.0259(15) 0.0278(15) -0.0025(12) 0.0043(12) 0.0037(11)
C51 0.0423(19) 0.052(2) 0.0304(17) -0.0105(15) -0.0023(14) 0.0135(16)
C73 0.0435(19) 0.0282(17) 0.052(2) 0.0023(15) 0.0207(16) 0.0014(14)
C11 0.0286(15) 0.0362(18) 0.0386(18) -0.0030(14) 0.0066(13) 0.0114(13)
C23 0.0366(17) 0.0306(17) 0.0346(17) -0.0023(13) 0.0114(13) 0.0012(13)
C62 0.0275(15) 0.0356(17) 0.0349(17) 0.0041(14) 0.0095(13) 0.0056(13)
C53 0.050(2) 0.0252(16) 0.049(2) -0.0029(15) 0.0174(16) 0.0052(14)
C22 0.0305(15) 0.0296(16) 0.0301(15) -0.0026(13) 0.0020(12) 0.0053(12)
C33 0.0447(19) 0.0345(18) 0.049(2) -0.0036(15) 0.0255(16) -0.0002(15)
C43 0.047(2) 0.0363(18) 0.058(2) -0.0094(17) 0.0245(18) 0.0106(16)
C103 0.0440(19) 0.0269(16) 0.0413(18) -0.0006(14) 0.0153(15) -0.0021(14)
C32 0.047(2) 0.0363(19) 0.0333(18) -0.0104(14) -0.0012(15) 0.0045(15)
C72 0.0453(19) 0.0292(17) 0.0352(17) -0.0021(14) 0.0054(14) -0.0068(14)
C52 0.047(2) 0.057(2) 0.0338(18) 0.0118(17) 0.0146(16) 0.0082(18)
C42 0.056(2) 0.059(2) 0.0237(16) -0.0056(16) 0.0050(15) 0.0158(19)
C113 0.061(3) 0.073(3) 0.061(3) -0.007(2) 0.019(2) -0.029(2)
C102 0.051(2) 0.043(2) 0.050(2) 0.0097(17) 0.0145(18) -0.0090(17)
C83 0.122(4) 0.048(3) 0.071(3) 0.022(2) 0.046(3) 0.002(3)
C82 0.090(3) 0.029(2) 0.066(3) 0.0036(19) 0.017(2) -0.006(2)
C92 0.046(2) 0.058(2) 0.048(2) -0.0023(19) 0.0129(17) -0.0132(18)
C93 0.057(3) 0.034(2) 0.128(5) -0.003(3) -0.002(3) -0.0061(19)
C123 0.070(3) 0.092(4) 0.054(3) 0.028(3) 0.011(2) -0.015(3)
C112 0.100(4) 0.042(2) 0.099(4) 0.014(3) 0.027(3) 0.003(3)
C122 0.079(4) 0.089(4) 0.159(6) -0.004(4) 0.061(4) -0.032(3)

loop_
_geom_bond_atom_site_label_1
_geom_bond_atom_site_label_2
_geom_bond_distance
_geom_bond_site_symmetry_2
_geom_bond_publ_flag
Fe1 N14 1.775(2) . ?
Fe1 N11 1.945(2) . ?
Fe1 N21 1.984(2) . ?
N11 C21 1.340(4) . ?
N11 C12 1.442(4) . ?
N14 N14 1.172(5) 3_575 ?
C31 C21 1.399(4) . ?
C31 C41 1.406(4) . ?
C12 C62 1.405(4) . ?
C12 C22 1.407(4) . ?
C21 C11 1.511(4) . ?
N21 C41 1.324(4) . ?
N21 C13 1.442(4) . ?
C41 C51 1.514(4) . ?
C63 C53 1.395(4) . ?
C63 C13 1.411(4) . ?
C63 C103 1.518(4) . ?
C13 C23 1.403(4) . ?
C73 C93 1.513(6) . ?
C73 C83 1.520(5) . ?
C73 C23 1.522(4) . ?
C23 C33 1.394(4) . ?
C62 C52 1.388(5) . ?
C62 C102 1.519(5) . ?
C53 C43 1.378(5) . ?
C22 C32 1.399(4) . ?
C22 C72 1.516(4) . ?
C33 C43 1.381(5) . ?
C103 C123 1.516(5) . ?
C103 C113 1.528(5) . ?
C32 C42 1.376(5) . ?
C72 C92 1.534(5) . ?
C72 C82 1.534(5) . ?
C52 C42 1.374(6) . ?
C102 C112 1.517(6) . ?
C102 C122 1.518(6) . ?
